data_2221496
loop_
_publ_author_name
'Wei, Mei-yan'
'Liu, Zhen'
'Zhang, Xiu-li'
'Shao, Chang-lun'
'Wang, Chang-yun'

_publ_section_title
;
 Methyl 3-hydroxy-4-(3-methylbut-2-enyloxy)benzoate
;
_journal_coeditor_code SJ2576
_journal_issue 4
_journal_name_full 'Acta Crystallographica Section E'
_journal_page_first o734
_journal_page_last o735
_journal_paper_doi 10.1107/S160053680900806X
_journal_volume 65
_journal_year 2009
_chemical_formula_iupac 'C13 H16 O4'
_chemical_formula_moiety 'C13 H16 O4'
_chemical_formula_sum 'C13 H16 O4'
_chemical_formula_weight 236.26
_chemical_name_systematic
;
Methyl 3-hydroxy-4-(3-methylbut-2-enyloxy)benzoate
;
_space_group_IT_number 2
_symmetry_cell_setting triclinic
_symmetry_space_group_name_Hall '-P 1'
_symmetry_space_group_name_H-M 'P -1'
_atom_sites_solution_hydrogens geom
_atom_sites_solution_primary direct
_atom_sites_solution_secondary difmap
_audit_creation_method SHELXL-97
_cell_angle_alpha 100.655(3)
_cell_angle_beta 98.771(3)
_cell_angle_gamma 115.456(3)
_cell_formula_units_Z 2
_cell_length_a 7.8401(16)
_cell_length_b 8.3899(17)
_cell_length_c 11.099(2)
_cell_measurement_reflns_used 4817
_cell_measurement_temperature 291(2)
_cell_measurement_theta_max 26.00
_cell_measurement_theta_min 1.93
_cell_volume 625.3(2)
_computing_cell_refinement 'SAINT (Bruker, 2004)'
_computing_data_collection 'APEX2 (Bruker, 2004)'
_computing_data_reduction 'SAINT (Bruker, 2004)'
_computing_molecular_graphics
;
SHELXTL (Sheldrick, 2008) and DIAMOND (Brandenburg, 2006)
;
_computing_publication_material 'SHELXTL (Sheldrick, 2008) and PLATON (Spek, 2009)'
_computing_structure_refinement 'SHELXL97 (Sheldrick, 2008)'
_computing_structure_solution 'SHELXS97 (Sheldrick, 2008)'
_diffrn_ambient_temperature 291(2)
_diffrn_measured_fraction_theta_full 0.983
_diffrn_measured_fraction_theta_max 0.983
_diffrn_measurement_device_type 'Bruker APEXII CCD'
_diffrn_measurement_method '\f and \w'
_diffrn_radiation_monochromator graphite
_diffrn_radiation_source 'fine-focus sealed tube'
_diffrn_radiation_type MoK\a
_diffrn_radiation_wavelength 0.71073
_diffrn_reflns_av_R_equivalents 0.0141
_diffrn_reflns_av_sigmaI/netI 0.0216
_diffrn_reflns_limit_h_max 9
_diffrn_reflns_limit_h_min -9
_diffrn_reflns_limit_k_max 10
_diffrn_reflns_limit_k_min -10
_diffrn_reflns_limit_l_max 13
_diffrn_reflns_limit_l_min -13
_diffrn_reflns_number 4817
_diffrn_reflns_theta_full 26.00
_diffrn_reflns_theta_max 26.00
_diffrn_reflns_theta_min 1.93
_diffrn_standards_number 0
_exptl_absorpt_coefficient_mu 0.093
_exptl_absorpt_correction_T_max 0.9683
_exptl_absorpt_correction_T_min 0.9639
_exptl_absorpt_correction_type multi-scan
_exptl_absorpt_process_details '(SADABS; Sheldrick, 1996)'
_exptl_crystal_colour colorless
_exptl_crystal_density_diffrn 1.255
_exptl_crystal_density_method 'not measured'
_exptl_crystal_description block
_exptl_crystal_F_000 252
_exptl_crystal_size_max 0.40
_exptl_crystal_size_mid 0.38
_exptl_crystal_size_min 0.35
_refine_diff_density_max 0.225
_refine_diff_density_min -0.246
_refine_ls_extinction_method none
_refine_ls_goodness_of_fit_ref 1.053
_refine_ls_hydrogen_treatment mixed
_refine_ls_matrix_type full
_refine_ls_number_parameters 158
_refine_ls_number_reflns 2420
_refine_ls_number_restraints 0
_refine_ls_restrained_S_all 1.053
_refine_ls_R_factor_all 0.0564
_refine_ls_R_factor_gt 0.0510
_refine_ls_shift/su_max_lt 0.001
_refine_ls_shift/su_mean 0.000
_refine_ls_structure_factor_coef Fsqd
_refine_ls_weighting_details 'calc w=1/[\s^2^(Fo^2^)+(0.1024P)^2^+0.0667P] where P=(Fo^2^+2Fc^2^)/3'
_refine_ls_weighting_scheme calc
_refine_ls_wR_factor_gt 0.1530
_refine_ls_wR_factor_ref 0.1609
_reflns_number_gt 2058
_reflns_number_total 2420
_reflns_threshold_expression I>2\s(I)
_cod_data_source_file sj2576.cif
_cod_data_source_block I
_cod_depositor_comments
;
The following automatic conversions were performed:
'_symmetry_cell_setting' value 'Triclinic' changed to 'triclinic'
according to '/home/saulius/struct/CIF-dictionaries/cif_core.dic'
dictionary named 'cif_core.dic' version 2.4.1 from 2010-06-29.

Automatic conversion script
Id: cif_fix_enum 1527 2010-12-29 10:47:43Z saulius 

The following automatic conversions were performed:

'_symmetry_cell_setting' value 'Triclinic' changed to 'triclinic'
according to /home/saulius/struct/CIF-dictionaries/cif_core.dic
dictionary named 'cif_core.dic' version 2.4.1 from 2010-06-29.

Automatic conversion script
Id: cif_fix_values 1715 2011-07-08 13:25:40Z adriana 
;
_cod_database_code 2221496
_cod_database_fobs_code 2221496

loop_
_symmetry_equiv_pos_as_xyz
'x, y, z'
'-x, -y, -z'

loop_
_atom_site_type_symbol
_atom_site_label
_atom_site_fract_x
_atom_site_fract_y
_atom_site_fract_z
_atom_site_U_iso_or_equiv
_atom_site_adp_type
_atom_site_calc_flag
_atom_site_refinement_flags
_atom_site_occupancy
_atom_site_disorder_assembly
_atom_site_disorder_group
C C1 -0.4408(3) 0.2951(3) 0.50642(16) 0.0716(5) Uani d . 1 . .
H H1A -0.3697 0.3458 0.5944 0.107 Uiso calc R 1 . .
H H1B -0.4681 0.1692 0.4784 0.107 Uiso calc R 1 . .
H H1C -0.5616 0.3009 0.4960 0.107 Uiso calc R 1 . .
C C2 -0.4029(2) 0.34671(19) 0.30738(14) 0.0490(4) Uani d . 1 . .
C C3 -0.2748(2) 0.46837(17) 0.24198(13) 0.0453(3) Uani d . 1 . .
C C4 -0.0924(2) 0.61796(19) 0.30835(13) 0.0481(4) Uani d . 1 . .
H H4A -0.0474 0.6410 0.3955 0.058 Uiso calc R 1 . .
C C5 0.02077(19) 0.73115(19) 0.24510(13) 0.0457(3) Uani d . 1 . .
C C6 -0.04479(19) 0.69490(18) 0.11391(13) 0.0452(3) Uani d . 1 . .
C C7 -0.2253(2) 0.5465(2) 0.04830(14) 0.0558(4) Uani d . 1 . .
H H7A -0.2702 0.5224 -0.0389 0.067 Uiso calc R 1 . .
C C8 -0.3388(2) 0.4343(2) 0.11268(14) 0.0544(4) Uani d . 1 . .
H H8A -0.4597 0.3346 0.0682 0.065 Uiso calc R 1 . .
C C9 0.0269(2) 0.7902(2) -0.07071(14) 0.0557(4) Uani d . 1 . .
H H9A -0.0895 0.8036 -0.0942 0.067 Uiso calc R 1 . .
H H9B 0.0003 0.6684 -0.1169 0.067 Uiso calc R 1 . .
C C10 0.1952(2) 0.9336(2) -0.10072(15) 0.0578(4) Uani d . 1 . .
H H10A 0.3061 1.0114 -0.0342 0.069 Uiso calc R 1 . .
C C11 0.1993(2) 0.9589(2) -0.21421(14) 0.0546(4) Uani d . 1 . .
C C12 0.0315(3) 0.8410(3) -0.32730(17) 0.0836(6) Uani d . 1 . .
H H12A -0.0725 0.7516 -0.3026 0.125 Uiso calc R 1 . .
H H12B 0.0724 0.7793 -0.3892 0.125 Uiso calc R 1 . .
H H12C -0.0138 0.9160 -0.3632 0.125 Uiso calc R 1 . .
C C13 0.3751(3) 1.1067(3) -0.2368(2) 0.0752(5) Uani d . 1 . .
H H13A 0.4748 1.1741 -0.1582 0.113 Uiso calc R 1 . .
H H13B 0.3387 1.1889 -0.2699 0.113 Uiso calc R 1 . .
H H13C 0.4242 1.0518 -0.2968 0.113 Uiso calc R 1 . .
O O1 -0.32509(16) 0.39913(15) 0.43211(10) 0.0640(4) Uani d . 1 . .
O O2 -0.56125(16) 0.21602(16) 0.25485(12) 0.0702(4) Uani d . 1 . .
O O3 0.19557(16) 0.87793(16) 0.31218(11) 0.0663(4) Uani d . 1 . .
H H3A 0.231(4) 0.943(4) 0.263(2) 0.102(8) Uiso d . 1 . .
O O4 0.08089(14) 0.81567(13) 0.06303(9) 0.0537(3) Uani d . 1 . .

loop_
_atom_site_aniso_label
_atom_site_aniso_U_11
_atom_site_aniso_U_22
_atom_site_aniso_U_33
_atom_site_aniso_U_12
_atom_site_aniso_U_13
_atom_site_aniso_U_23
C1 0.0731(11) 0.0727(11) 0.0615(10) 0.0165(9) 0.0292(9) 0.0378(9)
C2 0.0446(7) 0.0438(7) 0.0559(8) 0.0141(6) 0.0170(6) 0.0222(6)
C3 0.0414(7) 0.0383(7) 0.0526(8) 0.0122(6) 0.0151(6) 0.0191(6)
C4 0.0452(7) 0.0459(7) 0.0446(7) 0.0117(6) 0.0118(6) 0.0186(6)
C5 0.0377(7) 0.0407(7) 0.0492(7) 0.0089(5) 0.0108(5) 0.0166(6)
C6 0.0434(7) 0.0397(7) 0.0494(8) 0.0127(6) 0.0169(6) 0.0192(6)
C7 0.0535(8) 0.0494(8) 0.0451(7) 0.0067(7) 0.0093(6) 0.0177(6)
C8 0.0456(7) 0.0441(7) 0.0523(8) 0.0029(6) 0.0078(6) 0.0166(6)
C9 0.0579(9) 0.0501(8) 0.0481(8) 0.0119(7) 0.0171(6) 0.0208(6)
C10 0.0588(9) 0.0500(8) 0.0534(8) 0.0114(7) 0.0210(7) 0.0205(7)
C11 0.0688(10) 0.0527(8) 0.0556(8) 0.0316(8) 0.0311(7) 0.0252(7)
C12 0.0918(14) 0.0981(15) 0.0565(10) 0.0370(12) 0.0193(10) 0.0314(10)
C13 0.0933(14) 0.0714(11) 0.0806(12) 0.0382(11) 0.0533(11) 0.0417(10)
O1 0.0574(6) 0.0626(7) 0.0561(6) 0.0075(5) 0.0189(5) 0.0305(5)
O2 0.0530(7) 0.0590(7) 0.0689(7) -0.0030(5) 0.0148(5) 0.0275(6)
O3 0.0486(6) 0.0604(7) 0.0555(7) -0.0055(5) 0.0056(5) 0.0255(5)
O4 0.0496(6) 0.0489(6) 0.0470(6) 0.0055(5) 0.0153(4) 0.0212(5)

loop_
_atom_type_symbol
_atom_type_description
_atom_type_scat_dispersion_real
_atom_type_scat_dispersion_imag
_atom_type_scat_source
C C 0.0033 0.0016 'International Tables Vol C Tables 4.2.6.8 and 6.1.1.4'
H H 0.0000 0.0000 'International Tables Vol C Tables 4.2.6.8 and 6.1.1.4'
O O 0.0106 0.0060 'International Tables Vol C Tables 4.2.6.8 and 6.1.1.4'

loop_
_geom_angle_atom_site_label_1
_geom_angle_atom_site_label_2
_geom_angle_atom_site_label_3
_geom_angle_site_symmetry_1
_geom_angle_site_symmetry_3
_geom_angle
_geom_angle_publ_flag
O1 C1 H1A . . 109.5 ?
O1 C1 H1B . . 109.5 ?
H1A C1 H1B . . 109.5 ?
O1 C1 H1C . . 109.5 ?
H1A C1 H1C . . 109.5 ?
H1B C1 H1C . . 109.5 ?
O2 C2 O1 . . 123.26(13) ?
O2 C2 C3 . . 124.42(14) ?
O1 C2 C3 . . 112.31(12) ?
C8 C3 C4 . . 119.39(13) ?
C8 C3 C2 . . 118.91(13) ?
C4 C3 C2 . . 121.69(13) ?
C5 C4 C3 . . 120.19(13) ?
C5 C4 H4A . . 119.9 ?
C3 C4 H4A . . 119.9 ?
O3 C5 C4 . . 119.06(13) ?
O3 C5 C6 . . 120.93(12) ?
C4 C5 C6 . . 120.01(12) ?
O4 C6 C7 . . 126.11(13) ?
O4 C6 C5 . . 114.18(12) ?
C7 C6 C5 . . 119.71(13) ?
C8 C7 C6 . . 119.92(14) ?
C8 C7 H7A . . 120.0 ?
C6 C7 H7A . . 120.0 ?
C3 C8 C7 . . 120.78(13) ?
C3 C8 H8A . . 119.6 ?
C7 C8 H8A . . 119.6 ?
O4 C9 C10 . . 106.75(12) ?
O4 C9 H9A . . 110.4 ?
C10 C9 H9A . . 110.4 ?
O4 C9 H9B . . 110.4 ?
C10 C9 H9B . . 110.4 ?
H9A C9 H9B . . 108.6 ?
C11 C10 C9 . . 125.11(15) ?
C11 C10 H10A . . 117.4 ?
C9 C10 H10A . . 117.4 ?
C10 C11 C12 . . 121.92(15) ?
C10 C11 C13 . . 121.91(16) ?
C12 C11 C13 . . 116.16(15) ?
C11 C12 H12A . . 109.5 ?
C11 C12 H12B . . 109.5 ?
H12A C12 H12B . . 109.5 ?
C11 C12 H12C . . 109.5 ?
H12A C12 H12C . . 109.5 ?
H12B C12 H12C . . 109.5 ?
C11 C13 H13A . . 109.5 ?
C11 C13 H13B . . 109.5 ?
H13A C13 H13B . . 109.5 ?
C11 C13 H13C . . 109.5 ?
H13A C13 H13C . . 109.5 ?
H13B C13 H13C . . 109.5 ?
C2 O1 C1 . . 117.18(12) ?
C5 O3 H3A . . 105.7(18) ?
C6 O4 C9 . . 118.40(11) ?

loop_
_geom_bond_atom_site_label_1
_geom_bond_atom_site_label_2
_geom_bond_site_symmetry_2
_geom_bond_distance
_geom_bond_publ_flag
C1 O1 . 1.4418(17) ?
C1 H1A . 0.9600 ?
C1 H1B . 0.9600 ?
C1 H1C . 0.9600 ?
C2 O2 . 1.2066(18) ?
C2 O1 . 1.3300(18) ?
C2 C3 . 1.4808(18) ?
C3 C8 . 1.378(2) ?
C3 C4 . 1.399(2) ?
C4 C5 . 1.3763(18) ?
C4 H4A . 0.9300 ?
C5 O3 . 1.3594(17) ?
C5 C6 . 1.397(2) ?
C6 O4 . 1.3563(16) ?
C6 C7 . 1.386(2) ?
C7 C8 . 1.382(2) ?
C7 H7A . 0.9300 ?
C8 H8A . 0.9300 ?
C9 O4 . 1.4289(18) ?
C9 C10 . 1.489(2) ?
C9 H9A . 0.9700 ?
C9 H9B . 0.9700 ?
C10 C11 . 1.319(2) ?
C10 H10A . 0.9300 ?
C11 C12 . 1.484(3) ?
C11 C13 . 1.500(2) ?
C12 H12A . 0.9600 ?
C12 H12B . 0.9600 ?
C12 H12C . 0.9600 ?
C13 H13A . 0.9600 ?
C13 H13B . 0.9600 ?
C13 H13C . 0.9600 ?
O3 H3A . 0.84(3) ?

loop_
_geom_hbond_atom_site_label_D
_geom_hbond_atom_site_label_H
_geom_hbond_atom_site_label_A
_geom_hbond_site_symmetry_A
_geom_hbond_distance_DH
_geom_hbond_distance_HA
_geom_hbond_distance_DA
_geom_hbond_angle_DHA
O3 H3A O4 . 0.84(3) 2.16(2) 2.6519(15) 117(2)
O3 H3A O2 1_665 0.84(3) 2.20(3) 2.9111(16) 143(2)
C9 H9B Cg1 2_565 0.97 2.90 3.7483(2) 146
C13 H13B Cg1 2_575 0.96 2.96 3.688(3) 134

loop_
_geom_torsion_atom_site_label_1
_geom_torsion_atom_site_label_2
_geom_torsion_atom_site_label_3
_geom_torsion_atom_site_label_4
_geom_torsion_site_symmetry_1
_geom_torsion_site_symmetry_2
_geom_torsion_site_symmetry_3
_geom_torsion_site_symmetry_4
_geom_torsion
_geom_torsion_publ_flag
O2 C2 C3 C8 . . . . 0.9(2) ?
O1 C2 C3 C8 . . . . -178.13(12) ?
O2 C2 C3 C4 . . . . -179.95(14) ?
O1 C2 C3 C4 . . . . 1.0(2) ?
C8 C3 C4 C5 . . . . 0.8(2) ?
C2 C3 C4 C5 . . . . -178.28(12) ?
C3 C4 C5 O3 . . . . 178.57(13) ?
C3 C4 C5 C6 . . . . -1.2(2) ?
O3 C5 C6 O4 . . . . 0.8(2) ?
C4 C5 C6 O4 . . . . -179.48(12) ?
O3 C5 C6 C7 . . . . -178.70(14) ?
C4 C5 C6 C7 . . . . 1.0(2) ?
O4 C6 C7 C8 . . . . -179.96(13) ?
C5 C6 C7 C8 . . . . -0.6(2) ?
C4 C3 C8 C7 . . . . -0.3(2) ?
C2 C3 C8 C7 . . . . 178.79(13) ?
C6 C7 C8 C3 . . . . 0.2(3) ?
O4 C9 C10 C11 . . . . -177.76(15) ?
C9 C10 C11 C12 . . . . -0.9(3) ?
C9 C10 C11 C13 . . . . -179.89(15) ?
O2 C2 O1 C1 . . . . -1.6(2) ?
C3 C2 O1 C1 . . . . 177.47(13) ?
C7 C6 O4 C9 . . . . -0.6(2) ?
C5 C6 O4 C9 . . . . 179.99(12) ?
C10 C9 O4 C6 . . . . -176.59(12) ?

loop_
_cod_related_entry_id
_cod_related_entry_database
_cod_related_entry_code
1 ChemSpider 24741906
